data_4079513
loop_
_publ_author_name
'Pump, Eva'
'Fischer, Roland C.'
'Slugovc, Christian'

_publ_section_title
;
 Halide Exchange in Second-Generationcis-Dihalo Ruthenium Benzylidene
 Complexes
;
_journal_issue 19
_journal_name_full Organometallics
_journal_page_first 6972
_journal_paper_doi 10.1021/om300785t
_journal_volume 31
_journal_year 2012
_chemical_formula_moiety 'C32.50 H39 Cl I2 N2 O3 Ru C0.5 H Cl'
_chemical_formula_sum 'C32.5 H39 Cl I2 N2 O3 Ru'
_chemical_formula_weight 895.98
_chemical_name_systematic
; 
 ? 
;
_space_group_IT_number 2
_symmetry_cell_setting triclinic
_symmetry_space_group_name_Hall '-P 1'
_symmetry_space_group_name_H-M 'P -1'
_atom_sites_solution_hydrogens geom
_atom_sites_solution_primary direct
_atom_sites_solution_secondary difmap
_audit_creation_method SHELXL-97
_cell_angle_alpha 107.5010(10)
_cell_angle_beta 98.358(2)
_cell_angle_gamma 95.7310(10)
_cell_formula_units_Z 4
_cell_length_a 8.3539(3)
_cell_length_b 21.1185(7)
_cell_length_c 21.0212(8)
_cell_measurement_reflns_used 9906
_cell_measurement_temperature 100(2)
_cell_measurement_theta_max 27.96
_cell_measurement_theta_min 2.52
_cell_volume 3458.6(2)
_computing_cell_refinement 'Bruker SAINT'
_computing_data_collection 'Bruker APEX2'
_computing_data_reduction 'Bruker SAINT'
_computing_molecular_graphics 'Bruker SHELXTL'
_computing_publication_material 'Bruker SHELXTL'
_computing_structure_refinement 'SHELXL-97 (Sheldrick, 1997)'
_computing_structure_solution 'SHELXS-97 (Sheldrick, 1990)'
_diffrn_ambient_temperature 100(2)
_diffrn_measured_fraction_theta_full 0.994
_diffrn_measured_fraction_theta_max 0.994
_diffrn_measurement_device_type 'Bruker APEX-II CCD'
_diffrn_measurement_method '\f and \w scans'
_diffrn_radiation_monochromator graphite
_diffrn_radiation_source 'fine-focus sealed tube'
_diffrn_radiation_type MoK\a
_diffrn_radiation_wavelength 0.71073
_diffrn_reflns_av_R_equivalents 0.0384
_diffrn_reflns_av_sigmaI/netI 0.0260
_diffrn_reflns_limit_h_max 10
_diffrn_reflns_limit_h_min -10
_diffrn_reflns_limit_k_max 26
_diffrn_reflns_limit_k_min -26
_diffrn_reflns_limit_l_max 26
_diffrn_reflns_limit_l_min -26
_diffrn_reflns_number 91411
_diffrn_reflns_theta_full 26.50
_diffrn_reflns_theta_max 26.50
_diffrn_reflns_theta_min 1.20
_exptl_absorpt_coefficient_mu 2.350
_exptl_absorpt_correction_T_max 0.7973
_exptl_absorpt_correction_T_min 0.7413
_exptl_absorpt_correction_type empirical
_exptl_absorpt_process_details SADABS
_exptl_crystal_colour green
_exptl_crystal_density_diffrn 1.721
_exptl_crystal_density_method 'not measured'
_exptl_crystal_description Block
_exptl_crystal_F_000 1756
_exptl_crystal_size_max 0.26
_exptl_crystal_size_mid 0.11
_exptl_crystal_size_min 0.10
_refine_diff_density_max 2.451
_refine_diff_density_min -2.870
_refine_diff_density_rms 0.174
_refine_ls_extinction_method none
_refine_ls_goodness_of_fit_ref 1.067
_refine_ls_hydrogen_treatment constr
_refine_ls_matrix_type full
_refine_ls_number_parameters 783
_refine_ls_number_reflns 14269
_refine_ls_number_restraints 0
_refine_ls_restrained_S_all 1.067
_refine_ls_R_factor_all 0.0541
_refine_ls_R_factor_gt 0.0456
_refine_ls_shift/su_max 0.002
_refine_ls_shift/su_mean 0.000
_refine_ls_structure_factor_coef Fsqd
_refine_ls_weighting_details 'calc w=1/[\s^2^(Fo^2^)+(0.0694P)^2^+26.3567P] where P=(Fo^2^+2Fc^2^)/3'
_refine_ls_weighting_scheme calc
_refine_ls_wR_factor_gt 0.1326
_refine_ls_wR_factor_ref 0.1400
_reflns_number_gt 12358
_reflns_number_total 14269
_reflns_threshold_expression >2sigma(I)
_cod_data_source_file om300785t_si_002.cif
_cod_data_source_block rf352
_cod_depositor_comments
;
The following automatic conversions were performed:

'_symmetry_cell_setting' value 'Triclinic' changed to 'triclinic'
according to /home/saulius/struct/CIF-dictionaries/cif_core.dic
dictionary named 'cif_core.dic' version 2.4.2 from 2011-04-26.

Automatic conversion script
Id: cif_fix_values 1891 2012-01-12 08:04:46Z andrius 
;
_cod_original_sg_symbol_H-M P-1
_cod_original_formula_sum 'C32.50 H39 Cl I2 N2 O3 Ru'
_cod_database_code 4079513

loop_
_symmetry_equiv_pos_as_xyz
'x, y, z'
'-x, -y, -z'

loop_
_atom_site_label
_atom_site_type_symbol
_atom_site_fract_x
_atom_site_fract_y
_atom_site_fract_z
_atom_site_U_iso_or_equiv
_atom_site_adp_type
_atom_site_occupancy
_atom_site_symmetry_multiplicity
_atom_site_calc_flag
_atom_site_refinement_flags
_atom_site_disorder_assembly
_atom_site_disorder_group
I3 I 0.62122(4) 1.039187(19) 0.189969(19) 0.02462(10) Uani 1 1 d . . .
I1 I 0.98395(4) 0.540958(19) 0.32146(2) 0.02670(10) Uani 1 1 d . . .
Ru2 Ru 0.46580(5) 0.91785(2) 0.17464(2) 0.01836(10) Uani 1 1 d . . .
Ru1 Ru 0.91346(5) 0.65922(2) 0.39296(2) 0.01835(10) Uani 1 1 d . . .
I2 I 1.16701(6) 0.73292(2) 0.36909(3) 0.03795(12) Uani 1 1 d . . .
I4 I 0.72760(6) 0.88231(3) 0.23605(3) 0.04103(13) Uani 1 1 d . . .
N4 N 0.2147(6) 0.9944(2) 0.2309(2) 0.0217(10) Uani 1 1 d . . .
N1 N 0.5775(6) 0.5969(3) 0.3169(3) 0.0241(10) Uani 1 1 d . . .
N2 N 0.5893(5) 0.6057(2) 0.4235(2) 0.0209(10) Uani 1 1 d . . .
N3 N 0.1240(6) 0.9447(3) 0.1233(2) 0.0232(10) Uani 1 1 d . . .
C1 C 0.6779(7) 0.6155(3) 0.3778(3) 0.0201(11) Uani 1 1 d . . .
C3 C 0.4170(7) 0.5777(3) 0.3927(3) 0.0304(14) Uani 1 1 d . . .
H3A H 0.3422 0.6059 0.4165 0.036 Uiso 1 1 calc R . .
H3B H 0.3906 0.5314 0.3938 0.036 Uiso 1 1 calc R . .
C2 C 0.4049(7) 0.5787(4) 0.3204(3) 0.0309(14) Uani 1 1 d . . .
H2A H 0.3575 0.5340 0.2873 0.037 Uiso 1 1 calc R . .
H2B H 0.3380 0.6125 0.3121 0.037 Uiso 1 1 calc R . .
C6 C 0.6688(10) 0.6640(5) 0.1798(4) 0.053(2) Uani 1 1 d . . .
H6 H 0.6882 0.7061 0.1724 0.063 Uiso 1 1 calc R . .
C5 C 0.6406(8) 0.6631(4) 0.2436(4) 0.0381(16) Uani 1 1 d . . .
C9 C 0.6129(9) 0.5409(4) 0.2019(4) 0.0402(16) Uani 1 1 d . . .
C4 C 0.6161(7) 0.6010(3) 0.2537(3) 0.0288(13) Uani 1 1 d . . .
C8 C 0.6398(11) 0.5450(5) 0.1397(4) 0.057(2) Uani 1 1 d . . .
H8 H 0.6380 0.5047 0.1039 0.069 Uiso 1 1 calc R . .
C7 C 0.6696(11) 0.6067(6) 0.1277(4) 0.060(3) Uani 1 1 d . . .
C10 C 0.6332(9) 0.7283(4) 0.2979(4) 0.0419(17) Uani 1 1 d . . .
H10A H 0.5638 0.7193 0.3289 0.063 Uiso 1 1 calc R . .
H10B H 0.5873 0.7595 0.2766 0.063 Uiso 1 1 calc R . .
H10C H 0.7438 0.7482 0.3233 0.063 Uiso 1 1 calc R . .
C12 C 0.5823(11) 0.4732(4) 0.2128(4) 0.0483(19) Uani 1 1 d . . .
H12A H 0.4699 0.4516 0.1915 0.073 Uiso 1 1 calc R . .
H12B H 0.5983 0.4796 0.2616 0.073 Uiso 1 1 calc R . .
H12C H 0.6591 0.4446 0.1924 0.073 Uiso 1 1 calc R . .
C13 C 0.6453(7) 0.6148(3) 0.4933(3) 0.0209(11) Uani 1 1 d . . .
C18 C 0.6178(7) 0.6719(3) 0.5421(3) 0.0252(12) Uani 1 1 d . . .
C17 C 0.6703(8) 0.6788(3) 0.6107(3) 0.0296(13) Uani 1 1 d . . .
H17 H 0.6526 0.7175 0.6446 0.036 Uiso 1 1 calc R . .
C16 C 0.7465(8) 0.6310(3) 0.6304(3) 0.0290(13) Uani 1 1 d . . .
C14 C 0.7161(7) 0.5642(3) 0.5117(3) 0.0214(11) Uani 1 1 d . . .
C15 C 0.7686(7) 0.5741(3) 0.5802(3) 0.0236(12) Uani 1 1 d . . .
H15 H 0.8214 0.5408 0.5932 0.028 Uiso 1 1 calc R . .
C19 C 0.7324(8) 0.4993(3) 0.4596(3) 0.0277(13) Uani 1 1 d . . .
H19A H 0.8181 0.4783 0.4789 0.042 Uiso 1 1 calc R . .
H19B H 0.7615 0.5085 0.4194 0.042 Uiso 1 1 calc R . .
H19C H 0.6281 0.4688 0.4467 0.042 Uiso 1 1 calc R . .
C21 C 0.5345(8) 0.7255(3) 0.5236(4) 0.0333(14) Uani 1 1 d . . .
H21A H 0.5318 0.7197 0.4754 0.050 Uiso 1 1 calc R . .
H21B H 0.5949 0.7698 0.5511 0.050 Uiso 1 1 calc R . .
H21C H 0.4224 0.7219 0.5323 0.050 Uiso 1 1 calc R . .
C20 C 0.8040(10) 0.6392(4) 0.7045(3) 0.0417(17) Uani 1 1 d . . .
H20A H 0.9196 0.6595 0.7181 0.063 Uiso 1 1 calc R . .
H20B H 0.7912 0.5951 0.7111 0.063 Uiso 1 1 calc R . .
H20C H 0.7386 0.6684 0.7321 0.063 Uiso 1 1 calc R . .
C22 C 0.9919(7) 0.6490(3) 0.4743(3) 0.0221(11) Uani 1 1 d . . .
H22 H 1.0039 0.6046 0.4737 0.027 Uiso 1 1 calc R . .
C24 C 1.0043(7) 0.7678(3) 0.5540(3) 0.0230(12) Uani 1 1 d . . .
C30 C 0.7640(9) 0.8731(3) 0.4766(4) 0.0371(16) Uani 1 1 d . . .
H30A H 0.7083 0.9096 0.5013 0.045 Uiso 1 1 calc R . .
H30B H 0.6788 0.8359 0.4468 0.045 Uiso 1 1 calc R . .
C27 C 1.1870(7) 0.7314(3) 0.6569(3) 0.0242(12) Uani 1 1 d . . .
C23 C 1.0386(7) 0.7015(3) 0.5405(3) 0.0203(11) Uani 1 1 d . . .
C29 C 0.9041(7) 0.7875(3) 0.5030(3) 0.0247(12) Uani 1 1 d . . .
C26 C 1.1540(9) 0.7971(3) 0.6694(3) 0.0321(14) Uani 1 1 d . . .
H26 H 1.1943 0.8297 0.7126 0.038 Uiso 1 1 calc R . .
C25 C 1.0636(8) 0.8149(3) 0.6192(3) 0.0280(13) Uani 1 1 d . . .
H25 H 1.0405 0.8596 0.6285 0.034 Uiso 1 1 calc R . .
C28 C 1.1286(7) 0.6840(3) 0.5926(3) 0.0209(11) Uani 1 1 d . . .
H28 H 1.1504 0.6392 0.5843 0.025 Uiso 1 1 calc R . .
C31 C 0.8651(10) 0.8982(4) 0.4346(4) 0.0444(18) Uani 1 1 d . . .
H31A H 0.9495 0.9351 0.4640 0.067 Uiso 1 1 calc R . .
H31B H 0.7955 0.9145 0.4030 0.067 Uiso 1 1 calc R . .
H31C H 0.9172 0.8618 0.4089 0.067 Uiso 1 1 calc R . .
C33 C 0.2518(7) 0.9550(3) 0.1737(3) 0.0206(11) Uani 1 1 d . . .
C36 C 0.3226(7) 1.0143(3) 0.2959(3) 0.0208(11) Uani 1 1 d . . .
C44 C 0.3614(8) 1.1341(3) 0.2919(3) 0.0295(13) Uani 1 1 d . . .
H44A H 0.2714 1.1554 0.3100 0.044 Uiso 1 1 calc R . .
H44B H 0.3290 1.1129 0.2426 0.044 Uiso 1 1 calc R . .
H44C H 0.4583 1.1681 0.3019 0.044 Uiso 1 1 calc R . .
C41 C 0.4008(7) 1.0811(3) 0.3245(3) 0.0215(11) Uani 1 1 d . . .
C37 C 0.3496(7) 0.9669(3) 0.3287(3) 0.0252(12) Uani 1 1 d . . .
C40 C 0.5184(7) 1.0979(3) 0.3824(3) 0.0267(12) Uani 1 1 d . . .
H40 H 0.5739 1.1428 0.4012 0.032 Uiso 1 1 calc R . .
C34 C 0.0477(7) 1.0130(4) 0.2217(3) 0.0308(14) Uani 1 1 d . . .
H34A H 0.0519 1.0623 0.2347 0.037 Uiso 1 1 calc R . .
H34B H -0.0223 0.9951 0.2484 0.037 Uiso 1 1 calc R . .
C39 C 0.5585(8) 1.0507(3) 0.4142(3) 0.0314(14) Uani 1 1 d . . .
C38 C 0.4713(8) 0.9861(3) 0.3871(3) 0.0303(13) Uani 1 1 d . . .
H38 H 0.4952 0.9539 0.4089 0.036 Uiso 1 1 calc R . .
C43 C 0.6974(10) 1.0689(4) 0.4742(4) 0.0480(19) Uani 1 1 d . . .
H43A H 0.8020 1.0727 0.4587 0.072 Uiso 1 1 calc R . .
H43B H 0.6928 1.0338 0.4959 0.072 Uiso 1 1 calc R . .
H43C H 0.6875 1.1119 0.5069 0.072 Uiso 1 1 calc R . .
C42 C 0.2520(9) 0.8977(3) 0.3053(3) 0.0337(14) Uani 1 1 d . . .
H42A H 0.1760 0.8912 0.2629 0.051 Uiso 1 1 calc R . .
H42B H 0.1900 0.8925 0.3400 0.051 Uiso 1 1 calc R . .
H42C H 0.3263 0.8641 0.2976 0.051 Uiso 1 1 calc R . .
C35 C -0.0134(7) 0.9794(3) 0.1454(3) 0.0281(13) Uani 1 1 d . . .
H35A H -0.1148 0.9470 0.1364 0.034 Uiso 1 1 calc R . .
H35B H -0.0344 1.0131 0.1224 0.034 Uiso 1 1 calc R . .
C45 C 0.1109(7) 0.9051(3) 0.0537(3) 0.0223(11) Uani 1 1 d . . .
C50 C 0.0306(7) 0.8393(3) 0.0310(3) 0.0264(12) Uani 1 1 d . . .
C51 C 0.2483(8) 1.0080(3) 0.0327(3) 0.0323(14) Uani 1 1 d . . .
H51A H 0.1622 1.0366 0.0365 0.048 Uiso 1 1 calc R . .
H51B H 0.3129 1.0160 -0.0003 0.048 Uiso 1 1 calc R . .
H51C H 0.3196 1.0189 0.0771 0.048 Uiso 1 1 calc R . .
C46 C 0.1716(7) 0.9354(3) 0.0094(3) 0.0244(12) Uani 1 1 d . . .
C48 C 0.0842(8) 0.8296(4) -0.0817(3) 0.0330(14) Uani 1 1 d . . .
C49 C 0.0191(8) 0.8021(4) -0.0376(3) 0.0339(14) Uani 1 1 d . . .
H49 H -0.0348 0.7569 -0.0541 0.041 Uiso 1 1 calc R . .
C47 C 0.1591(8) 0.8956(4) -0.0585(3) 0.0299(13) Uani 1 1 d . . .
H47 H 0.2033 0.9145 -0.0891 0.036 Uiso 1 1 calc R . .
C53 C -0.0449(9) 0.8073(4) 0.0778(3) 0.0348(15) Uani 1 1 d . . .
H53A H 0.0097 0.8306 0.1249 0.052 Uiso 1 1 calc R . .
H53B H -0.0311 0.7598 0.0655 0.052 Uiso 1 1 calc R . .
H53C H -0.1618 0.8109 0.0732 0.052 Uiso 1 1 calc R . .
C52 C 0.0759(12) 0.7880(5) -0.1551(4) 0.054(2) Uani 1 1 d . . .
H52A H 0.1822 0.7735 -0.1609 0.081 Uiso 1 1 calc R . .
H52B H 0.0486 0.8151 -0.1845 0.081 Uiso 1 1 calc R . .
H52C H -0.0084 0.7484 -0.1673 0.081 Uiso 1 1 calc R . .
C60 C 0.5050(8) 0.8165(3) -0.0247(3) 0.0257(12) Uani 1 1 d . . .
H60 H 0.5407 0.8553 -0.0357 0.031 Uiso 1 1 calc R . .
C54 C 0.4731(7) 0.8919(3) 0.0840(3) 0.0215(11) Uani 1 1 d . . .
H54 H 0.4897 0.9270 0.0650 0.026 Uiso 1 1 calc R . .
C55 C 0.4564(7) 0.8240(3) 0.0378(3) 0.0233(12) Uani 1 1 d . . .
C56 C 0.4003(9) 0.7652(3) 0.0523(3) 0.0309(14) Uani 1 1 d . . .
C58 C 0.4504(15) 0.6968(4) -0.0546(4) 0.064(3) Uani 1 1 d . . .
H58 H 0.4502 0.6535 -0.0855 0.077 Uiso 1 1 calc R . .
C57 C 0.3997(13) 0.7030(4) 0.0055(4) 0.056(2) Uani 1 1 d . . .
H57 H 0.3632 0.6636 0.0155 0.067 Uiso 1 1 calc R . .
C61 C 0.3409(8) 0.7699(3) 0.1159(3) 0.0272(13) Uani 1 1 d . . .
C64 C 0.5979(10) 0.7986(4) -0.1521(3) 0.0396(16) Uani 1 1 d . . .
H64A H 0.5123 0.8273 -0.1486 0.059 Uiso 1 1 calc R . .
H64B H 0.6153 0.7833 -0.1991 0.059 Uiso 1 1 calc R . .
H64C H 0.7000 0.8241 -0.1223 0.059 Uiso 1 1 calc R . .
C62 C 0.2120(10) 0.7097(4) 0.1796(4) 0.0410(17) Uani 1 1 d . . .
H62A H 0.1161 0.7336 0.1843 0.049 Uiso 1 1 calc R . .
H62B H 0.2981 0.7313 0.2204 0.049 Uiso 1 1 calc R . .
C59 C 0.5023(10) 0.7536(4) -0.0708(4) 0.0393(16) Uani 1 1 d . . .
O1 O 0.8512(5) 0.7517(2) 0.4440(2) 0.0240(8) Uani 1 1 d . . .
O5 O 0.2737(6) 0.7110(2) 0.1178(2) 0.0365(11) Uani 1 1 d . . .
O4 O 0.3460(5) 0.8219(2) 0.1631(2) 0.0260(9) Uani 1 1 d . . .
O2 O 0.8641(6) 0.8492(2) 0.5256(2) 0.0328(10) Uani 1 1 d . . .
O3 O 1.2767(6) 0.7186(2) 0.7093(2) 0.0314(10) Uani 1 1 d . . .
O6 O 0.5492(8) 0.7424(3) -0.1324(2) 0.0491(14) Uani 1 1 d . . .
C32 C 1.3086(9) 0.6515(3) 0.7011(3) 0.0326(14) Uani 1 1 d . . .
H32A H 1.2048 0.6208 0.6877 0.049 Uiso 1 1 calc R . .
H32B H 1.3677 0.6495 0.7441 0.049 Uiso 1 1 calc R . .
H32C H 1.3753 0.6384 0.6660 0.049 Uiso 1 1 calc R . .
C63 C 0.1653(12) 0.6375(4) 0.1710(5) 0.055(2) Uani 1 1 d . . .
H63A H 0.0786 0.6173 0.1309 0.083 Uiso 1 1 calc R . .
H63B H 0.1254 0.6332 0.2113 0.083 Uiso 1 1 calc R . .
H63C H 0.2609 0.6145 0.1650 0.083 Uiso 1 1 calc R . .
C11 C 0.7006(17) 0.6080(8) 0.0593(5) 0.093(4) Uani 1 1 d . . .
H11A H 0.7322 0.6546 0.0611 0.139 Uiso 1 1 calc R . .
H11B H 0.6008 0.5881 0.0252 0.139 Uiso 1 1 calc R . .
H11C H 0.7891 0.5822 0.0469 0.139 Uiso 1 1 calc R . .
Cl1A Cl -0.0771(5) 0.4476(2) 0.04258(16) 0.0680(12) Uani 0.692(6) 1 d P A 1
Cl2A Cl 0.088(3) 0.3932(5) 0.1404(6) 0.363(14) Uani 0.692(6) 1 d P A 1
C65A C -0.0091(6) 0.4475(3) 0.1240(2) 0.087(6) Uani 0.692(6) 1 d P A 1
H65A H 0.0599 0.4915 0.1484 0.104 Uiso 0.692(6) 1 calc PR A 1
H65B H -0.1069 0.4467 0.1455 0.104 Uiso 0.692(6) 1 calc PR A 1
Cl1B Cl -0.0613(6) 0.3804(3) 0.1423(2) 0.055(2) Uani 0.308(6) 1 d PR A 2
Cl2B Cl 0.2098(6) 0.4687(3) 0.1272(2) 0.083(4) Uani 0.308(6) 1 d PR A 2
C65B C 0.0402(6) 0.4619(3) 0.1754(2) 0.057(8) Uani 0.308(6) 1 d PR A 2
H65C H 0.0854 0.4725 0.2243 0.068 Uiso 0.308(6) 1 calc PR A 2
H65D H -0.0359 0.4939 0.1704 0.068 Uiso 0.308(6) 1 calc PR A 2

loop_
_atom_site_aniso_label
_atom_site_aniso_U_11
_atom_site_aniso_U_22
_atom_site_aniso_U_33
_atom_site_aniso_U_23
_atom_site_aniso_U_13
_atom_site_aniso_U_12
I3 0.01973(18) 0.02431(19) 0.0273(2) 0.00422(15) 0.00653(14) 0.00133(14)
I1 0.01829(18) 0.0254(2) 0.0321(2) 0.00323(16) 0.00361(15) 0.00405(14)
Ru2 0.0154(2) 0.0216(2) 0.0181(2) 0.00614(17) 0.00329(16) 0.00315(16)
Ru1 0.0127(2) 0.0180(2) 0.0228(2) 0.00531(17) 0.00155(16) 0.00148(16)
I2 0.0317(2) 0.0351(2) 0.0518(3) 0.0185(2) 0.0135(2) 0.00398(18)
I4 0.0314(2) 0.0506(3) 0.0499(3) 0.0281(2) 0.0072(2) 0.0097(2)
N4 0.017(2) 0.029(3) 0.018(2) 0.0038(19) 0.0048(18) 0.0060(19)
N1 0.014(2) 0.028(3) 0.027(3) 0.008(2) -0.0008(19) 0.0002(19)
N2 0.012(2) 0.025(2) 0.025(2) 0.008(2) 0.0019(18) 0.0001(18)
N3 0.017(2) 0.031(3) 0.019(2) 0.002(2) 0.0047(18) 0.006(2)
C1 0.020(3) 0.016(2) 0.024(3) 0.005(2) 0.004(2) 0.006(2)
C3 0.015(3) 0.038(4) 0.037(3) 0.015(3) -0.002(2) -0.004(2)
C2 0.014(3) 0.043(4) 0.033(3) 0.012(3) 0.000(2) 0.000(2)
C6 0.043(4) 0.080(6) 0.048(5) 0.042(5) 0.003(4) 0.008(4)
C5 0.027(3) 0.054(4) 0.037(4) 0.023(3) -0.002(3) 0.009(3)
C9 0.032(4) 0.053(4) 0.031(4) 0.008(3) 0.000(3) 0.009(3)
C4 0.019(3) 0.042(4) 0.024(3) 0.012(3) -0.003(2) 0.005(3)
C8 0.054(5) 0.088(7) 0.023(4) 0.007(4) 0.001(3) 0.026(5)
C7 0.049(5) 0.105(8) 0.039(5) 0.038(5) 0.009(4) 0.023(5)
C10 0.039(4) 0.046(4) 0.043(4) 0.022(3) -0.004(3) 0.007(3)
C12 0.050(5) 0.042(4) 0.038(4) -0.003(3) -0.002(3) 0.001(4)
C13 0.014(2) 0.023(3) 0.026(3) 0.007(2) 0.005(2) 0.002(2)
C18 0.021(3) 0.020(3) 0.037(3) 0.009(2) 0.010(2) 0.003(2)
C17 0.031(3) 0.023(3) 0.028(3) -0.003(2) 0.010(3) -0.001(2)
C16 0.028(3) 0.031(3) 0.027(3) 0.008(3) 0.005(2) -0.003(2)
C14 0.018(3) 0.017(3) 0.026(3) 0.006(2) 0.003(2) -0.003(2)
C15 0.024(3) 0.022(3) 0.025(3) 0.009(2) 0.003(2) 0.000(2)
C19 0.030(3) 0.018(3) 0.033(3) 0.006(2) 0.002(3) 0.008(2)
C21 0.031(3) 0.025(3) 0.048(4) 0.012(3) 0.015(3) 0.010(3)
C20 0.050(4) 0.045(4) 0.024(3) 0.006(3) 0.004(3) 0.002(3)
C22 0.016(3) 0.019(3) 0.028(3) 0.003(2) 0.001(2) 0.005(2)
C24 0.021(3) 0.019(3) 0.028(3) 0.005(2) 0.007(2) 0.001(2)
C30 0.037(4) 0.026(3) 0.048(4) 0.012(3) 0.000(3) 0.014(3)
C27 0.025(3) 0.025(3) 0.020(3) 0.006(2) 0.003(2) -0.002(2)
C23 0.016(3) 0.019(3) 0.023(3) 0.004(2) 0.003(2) 0.002(2)
C29 0.021(3) 0.020(3) 0.035(3) 0.009(2) 0.009(2) 0.002(2)
C26 0.045(4) 0.022(3) 0.022(3) 0.001(2) 0.006(3) -0.004(3)
C25 0.034(3) 0.018(3) 0.028(3) 0.004(2) 0.006(3) -0.001(2)
C28 0.018(3) 0.016(3) 0.025(3) 0.003(2) 0.002(2) 0.001(2)
C31 0.045(4) 0.035(4) 0.049(4) 0.014(3) -0.003(3) 0.008(3)
C33 0.020(3) 0.022(3) 0.020(3) 0.006(2) 0.005(2) -0.001(2)
C36 0.016(3) 0.028(3) 0.017(3) 0.003(2) 0.005(2) 0.005(2)
C44 0.034(3) 0.024(3) 0.029(3) 0.005(3) 0.005(3) 0.010(3)
C41 0.019(3) 0.024(3) 0.023(3) 0.005(2) 0.008(2) 0.006(2)
C37 0.023(3) 0.030(3) 0.023(3) 0.009(2) 0.009(2) 0.000(2)
C40 0.025(3) 0.026(3) 0.025(3) 0.001(2) 0.006(2) 0.003(2)
C34 0.018(3) 0.046(4) 0.025(3) 0.003(3) 0.006(2) 0.009(3)
C39 0.027(3) 0.039(4) 0.026(3) 0.010(3) -0.001(3) 0.003(3)
C38 0.032(3) 0.035(3) 0.028(3) 0.016(3) 0.005(3) 0.008(3)
C43 0.049(5) 0.050(5) 0.036(4) 0.014(3) -0.012(3) -0.004(4)
C42 0.038(4) 0.030(3) 0.032(3) 0.011(3) 0.007(3) -0.004(3)
C35 0.019(3) 0.038(3) 0.028(3) 0.008(3) 0.008(2) 0.011(2)
C45 0.019(3) 0.031(3) 0.016(3) 0.008(2) 0.001(2) 0.007(2)
C50 0.022(3) 0.034(3) 0.022(3) 0.007(2) 0.004(2) 0.003(2)
C51 0.031(3) 0.036(4) 0.035(3) 0.016(3) 0.008(3) 0.007(3)
C46 0.019(3) 0.032(3) 0.022(3) 0.008(2) 0.001(2) 0.008(2)
C48 0.034(3) 0.041(4) 0.019(3) 0.002(3) 0.001(3) 0.010(3)
C49 0.031(3) 0.033(3) 0.029(3) 0.002(3) -0.002(3) 0.000(3)
C47 0.025(3) 0.046(4) 0.025(3) 0.016(3) 0.007(2) 0.014(3)
C53 0.033(3) 0.039(4) 0.032(3) 0.012(3) 0.005(3) -0.001(3)
C52 0.067(6) 0.060(5) 0.024(4) -0.001(3) 0.003(4) 0.006(4)
C60 0.032(3) 0.022(3) 0.023(3) 0.007(2) 0.004(2) 0.008(2)
C54 0.022(3) 0.019(3) 0.024(3) 0.006(2) 0.008(2) 0.004(2)
C55 0.021(3) 0.024(3) 0.024(3) 0.007(2) 0.001(2) 0.007(2)
C56 0.040(4) 0.025(3) 0.028(3) 0.009(3) 0.006(3) 0.006(3)
C58 0.130(9) 0.020(4) 0.042(5) 0.003(3) 0.033(5) 0.013(4)
C57 0.102(7) 0.023(4) 0.043(4) 0.009(3) 0.023(5) 0.004(4)
C61 0.028(3) 0.026(3) 0.028(3) 0.011(3) 0.003(2) 0.002(2)
C64 0.058(5) 0.040(4) 0.023(3) 0.010(3) 0.012(3) 0.015(3)
C62 0.046(4) 0.041(4) 0.036(4) 0.018(3) 0.004(3) -0.009(3)
C59 0.062(5) 0.029(3) 0.028(3) 0.005(3) 0.015(3) 0.013(3)
O1 0.022(2) 0.020(2) 0.030(2) 0.0072(17) 0.0032(17) 0.0049(16)
O5 0.049(3) 0.027(2) 0.032(2) 0.011(2) 0.007(2) -0.006(2)
O4 0.025(2) 0.028(2) 0.026(2) 0.0095(18) 0.0055(17) 0.0017(17)
O2 0.041(3) 0.019(2) 0.036(2) 0.0046(18) 0.004(2) 0.0092(18)
O3 0.039(3) 0.029(2) 0.022(2) 0.0044(18) -0.0022(18) 0.0028(19)
O6 0.092(4) 0.031(3) 0.024(2) 0.002(2) 0.020(3) 0.017(3)
C32 0.037(4) 0.029(3) 0.029(3) 0.008(3) -0.002(3) 0.004(3)
C63 0.067(6) 0.048(5) 0.049(5) 0.021(4) 0.004(4) -0.013(4)
C11 0.101(9) 0.155(13) 0.049(6) 0.058(7) 0.022(6) 0.045(9)
Cl1A 0.093(3) 0.083(3) 0.0409(17) 0.0308(17) 0.0250(17) 0.018(2)
Cl2A 0.66(3) 0.112(7) 0.205(11) 0.072(7) -0.242(17) -0.064(13)
C65A 0.094(13) 0.137(17) 0.040(8) 0.026(9) 0.015(8) 0.070(12)
Cl1B 0.110(6) 0.036(4) 0.021(3) 0.004(2) 0.008(3) 0.037(4)
Cl2B 0.029(3) 0.119(8) 0.062(5) -0.024(5) -0.009(3) 0.023(4)
C65B 0.038(14) 0.049(16) 0.08(2) 0.016(15) -0.009(14) 0.030(12)

loop_
_atom_type_symbol
_atom_type_description
_atom_type_scat_dispersion_real
_atom_type_scat_dispersion_imag
_atom_type_scat_source
C C 0.0033 0.0016 'International Tables Vol C Tables 4.2.6.8 and 6.1.1.4'
H H 0.0000 0.0000 'International Tables Vol C Tables 4.2.6.8 and 6.1.1.4'
N N 0.0061 0.0033 'International Tables Vol C Tables 4.2.6.8 and 6.1.1.4'
O O 0.0106 0.0060 'International Tables Vol C Tables 4.2.6.8 and 6.1.1.4'
Ru Ru -1.2594 0.8363 'International Tables Vol C Tables 4.2.6.8 and 6.1.1.4'
I I -0.4742 1.8119 'International Tables Vol C Tables 4.2.6.8 and 6.1.1.4'
Cl Cl 0.1484 0.1585 'International Tables Vol C Tables 4.2.6.8 and 6.1.1.4'

loop_
_geom_angle_atom_site_label_1
_geom_angle_atom_site_label_2
_geom_angle_atom_site_label_3
_geom_angle
C54 Ru2 C33 100.1(2)
C54 Ru2 O4 90.1(2)
C33 Ru2 O4 91.4(2)
C54 Ru2 I3 90.06(18)
C33 Ru2 I3 89.30(16)
O4 Ru2 I3 179.26(12)
C54 Ru2 I4 106.87(18)
C33 Ru2 I4 152.88(16)
O4 Ru2 I4 86.04(12)
I3 Ru2 I4 93.221(19)
C22 Ru1 C1 100.0(2)
C22 Ru1 O1 89.6(2)
C1 Ru1 O1 90.25(19)
C22 Ru1 I1 93.36(18)
C1 Ru1 I1 88.61(15)
O1 Ru1 I1 176.95(11)
C22 Ru1 I2 103.79(18)
C1 Ru1 I2 155.65(16)
O1 Ru1 I2 84.97(11)
I1 Ru1 I2 94.907(19)
C33 N4 C36 123.4(5)
C33 N4 C34 113.5(5)
C36 N4 C34 123.1(5)
C1 N1 C4 128.0(5)
C1 N1 C2 113.0(5)
C4 N1 C2 118.5(5)
C1 N2 C13 128.0(5)
C1 N2 C3 112.4(5)
C13 N2 C3 119.5(5)
C33 N3 C45 126.8(5)
C33 N3 C35 113.4(5)
C45 N3 C35 119.8(5)
N2 C1 N1 108.1(5)
N2 C1 Ru1 129.1(4)
N1 C1 Ru1 122.5(4)
N2 C3 C2 103.5(5)
N2 C3 H3A 111.1
C2 C3 H3A 111.1
N2 C3 H3B 111.1
C2 C3 H3B 111.1
H3A C3 H3B 109.0
N1 C2 C3 102.2(5)
N1 C2 H2A 111.3
C3 C2 H2A 111.3
N1 C2 H2B 111.3
C3 C2 H2B 111.3
H2A C2 H2B 109.2
C7 C6 C5 122.5(9)
C7 C6 H6 118.7
C5 C6 H6 118.7
C4 C5 C6 117.7(8)
C4 C5 C10 122.5(6)
C6 C5 C10 119.8(7)
C8 C9 C4 117.7(8)
C8 C9 C12 120.7(8)
C4 C9 C12 121.7(7)
C5 C4 C9 121.9(6)
C5 C4 N1 119.9(6)
C9 C4 N1 117.9(6)
C9 C8 C7 122.4(8)
C9 C8 H8 118.8
C7 C8 H8 118.8
C6 C7 C8 117.7(8)
C6 C7 C11 122.3(10)
C8 C7 C11 120.0(10)
C5 C10 H10A 109.5
C5 C10 H10B 109.5
H10A C10 H10B 109.5
C5 C10 H10C 109.5
H10A C10 H10C 109.5
H10B C10 H10C 109.5
C9 C12 H12A 109.5
C9 C12 H12B 109.5
H12A C12 H12B 109.5
C9 C12 H12C 109.5
H12A C12 H12C 109.5
H12B C12 H12C 109.5
C18 C13 C14 121.3(5)
C18 C13 N2 119.2(5)
C14 C13 N2 119.4(5)
C13 C18 C17 118.0(5)
C13 C18 C21 122.4(6)
C17 C18 C21 119.6(6)
C16 C17 C18 121.9(6)
C16 C17 H17 119.0
C18 C17 H17 119.0
C17 C16 C15 118.3(6)
C17 C16 C20 121.5(6)
C15 C16 C20 120.2(6)
C15 C14 C13 118.4(5)
C15 C14 C19 119.8(5)
C13 C14 C19 121.8(5)
C14 C15 C16 122.0(6)
C14 C15 H15 119.0
C16 C15 H15 119.0
C14 C19 H19A 109.5
C14 C19 H19B 109.5
H19A C19 H19B 109.5
C14 C19 H19C 109.5
H19A C19 H19C 109.5
H19B C19 H19C 109.5
C18 C21 H21A 109.5
C18 C21 H21B 109.5
H21A C21 H21B 109.5
C18 C21 H21C 109.5
H21A C21 H21C 109.5
H21B C21 H21C 109.5
C16 C20 H20A 109.5
C16 C20 H20B 109.5
H20A C20 H20B 109.5
C16 C20 H20C 109.5
H20A C20 H20C 109.5
H20B C20 H20C 109.5
C23 C22 Ru1 127.4(4)
C23 C22 H22 116.3
Ru1 C22 H22 116.3
C23 C24 C25 119.2(6)
C23 C24 C29 121.0(5)
C25 C24 C29 119.8(5)
O2 C30 C31 111.3(6)
O2 C30 H30A 109.4
C31 C30 H30A 109.4
O2 C30 H30B 109.4
C31 C30 H30B 109.4
H30A C30 H30B 108.0
O3 C27 C26 116.0(5)
O3 C27 C28 124.6(5)
C26 C27 C28 119.4(6)
C28 C23 C24 118.8(5)
C28 C23 C22 116.5(5)
C24 C23 C22 124.6(5)
O1 C29 O2 120.1(5)
O1 C29 C24 125.5(5)
O2 C29 C24 114.4(5)
C25 C26 C27 120.2(6)
C25 C26 H26 119.9
C27 C26 H26 119.9
C26 C25 C24 121.2(6)
C26 C25 H25 119.4
C24 C25 H25 119.4
C23 C28 C27 121.2(5)
C23 C28 H28 119.4
C27 C28 H28 119.4
C30 C31 H31A 109.5
C30 C31 H31B 109.5
H31A C31 H31B 109.5
C30 C31 H31C 109.5
H31A C31 H31C 109.5
H31B C31 H31C 109.5
N3 C33 N4 108.1(5)
N3 C33 Ru2 131.0(4)
N4 C33 Ru2 120.8(4)
C37 C36 C41 121.2(5)
C37 C36 N4 119.7(5)
C41 C36 N4 119.2(5)
C41 C44 H44A 109.5
C41 C44 H44B 109.5
H44A C44 H44B 109.5
C41 C44 H44C 109.5
H44A C44 H44C 109.5
H44B C44 H44C 109.5
C40 C41 C36 118.8(5)
C40 C41 C44 119.9(5)
C36 C41 C44 121.3(5)
C36 C37 C38 117.6(6)
C36 C37 C42 123.1(6)
C38 C37 C42 119.3(6)
C41 C40 C39 121.8(6)
C41 C40 H40 119.1
C39 C40 H40 119.1
N4 C34 C35 102.1(5)
N4 C34 H34A 111.4
C35 C34 H34A 111.4
N4 C34 H34B 111.4
C35 C34 H34B 111.4
H34A C34 H34B 109.2
C38 C39 C40 117.9(6)
C38 C39 C43 121.2(6)
C40 C39 C43 120.8(6)
C39 C38 C37 122.3(6)
C39 C38 H38 118.8
C37 C38 H38 118.8
C39 C43 H43A 109.5
C39 C43 H43B 109.5
H43A C43 H43B 109.5
C39 C43 H43C 109.5
H43A C43 H43C 109.5
H43B C43 H43C 109.5
C37 C42 H42A 109.5
C37 C42 H42B 109.5
H42A C42 H42B 109.5
C37 C42 H42C 109.5
H42A C42 H42C 109.5
H42B C42 H42C 109.5
N3 C35 C34 102.9(5)
N3 C35 H35A 111.2
C34 C35 H35A 111.2
N3 C35 H35B 111.2
C34 C35 H35B 111.2
H35A C35 H35B 109.1
C50 C45 C46 121.7(5)
C50 C45 N3 119.6(5)
C46 C45 N3 118.6(5)
C45 C50 C49 118.0(6)
C45 C50 C53 122.1(5)
C49 C50 C53 119.9(6)
C46 C51 H51A 109.5
C46 C51 H51B 109.5
H51A C51 H51B 109.5
C46 C51 H51C 109.5
H51A C51 H51C 109.5
H51B C51 H51C 109.5
C45 C46 C47 117.7(6)
C45 C46 C51 122.0(5)
C47 C46 C51 120.3(6)
C49 C48 C47 119.4(6)
C49 C48 C52 120.8(7)
C47 C48 C52 119.7(7)
C48 C49 C50 121.5(6)
C48 C49 H49 119.2
C50 C49 H49 119.2
C48 C47 C46 121.4(6)
C48 C47 H47 119.3
C46 C47 H47 119.3
C50 C53 H53A 109.5
C50 C53 H53B 109.5
H53A C53 H53B 109.5
C50 C53 H53C 109.5
H53A C53 H53C 109.5
H53B C53 H53C 109.5
C48 C52 H52A 109.5
C48 C52 H52B 109.5
H52A C52 H52B 109.5
C48 C52 H52C 109.5
H52A C52 H52C 109.5
H52B C52 H52C 109.5
C59 C60 C55 121.5(6)
C59 C60 H60 119.3
C55 C60 H60 119.3
C55 C54 Ru2 127.5(4)
C55 C54 H54 116.2
Ru2 C54 H54 116.2
C60 C55 C56 118.0(5)
C60 C55 C54 117.0(5)
C56 C55 C54 124.9(5)
C57 C56 C55 119.4(6)
C57 C56 C61 120.1(6)
C55 C56 C61 120.5(6)
C57 C58 C59 120.3(7)
C57 C58 H58 119.8
C59 C58 H58 119.8
C58 C57 C56 121.6(7)
C58 C57 H57 119.2
C56 C57 H57 119.2
O4 C61 O5 121.1(6)
O4 C61 C56 125.9(6)
O5 C61 C56 113.0(5)
O6 C64 H64A 109.5
O6 C64 H64B 109.5
H64A C64 H64B 109.5
O6 C64 H64C 109.5
H64A C64 H64C 109.5
H64B C64 H64C 109.5
O5 C62 C63 105.4(6)
O5 C62 H62A 110.7
C63 C62 H62A 110.7
O5 C62 H62B 110.7
C63 C62 H62B 110.7
H62A C62 H62B 108.8
O6 C59 C60 124.7(6)
O6 C59 C58 116.0(6)
C60 C59 C58 119.2(6)
C29 O1 Ru1 128.0(4)
C61 O5 C62 117.6(5)
C61 O4 Ru2 127.1(4)
C29 O2 C30 117.6(5)
C27 O3 C32 119.0(5)
C59 O6 C64 118.1(5)
O3 C32 H32A 109.5
O3 C32 H32B 109.5
H32A C32 H32B 109.5
O3 C32 H32C 109.5
H32A C32 H32C 109.5
H32B C32 H32C 109.5
C62 C63 H63A 109.5
C62 C63 H63B 109.5
H63A C63 H63B 109.5
C62 C63 H63C 109.5
H63A C63 H63C 109.5
H63B C63 H63C 109.5
C7 C11 H11A 109.5
C7 C11 H11B 109.5
H11A C11 H11B 109.5
C7 C11 H11C 109.5
H11A C11 H11C 109.5
H11B C11 H11C 109.5
Cl2A C65A Cl1A 123.3(7)
Cl2A C65A H65A 106.5
Cl1A C65A H65A 106.5
Cl2A C65A H65B 106.5
Cl1A C65A H65B 106.5
H65A C65A H65B 106.5
Cl1B C65B Cl2B 107.3
Cl1B C65B H65C 110.3
Cl2B C65B H65C 110.3
Cl1B C65B H65D 110.3
Cl2B C65B H65D 110.3
H65C C65B H65D 108.5

loop_
_geom_bond_atom_site_label_1
_geom_bond_atom_site_label_2
_geom_bond_distance
I3 Ru2 2.6595(6)
I1 Ru1 2.6715(6)
Ru2 C54 1.829(6)
Ru2 C33 2.023(6)
Ru2 O4 2.097(4)
Ru2 I4 2.6652(6)
Ru1 C22 1.823(6)
Ru1 C1 2.026(6)
Ru1 O1 2.084(4)
Ru1 I2 2.6984(6)
N4 C33 1.340(7)
N4 C36 1.441(7)
N4 C34 1.488(7)
N1 C1 1.348(7)
N1 C4 1.435(8)
N1 C2 1.474(7)
N2 C1 1.345(7)
N2 C13 1.422(7)
N2 C3 1.473(7)
N3 C33 1.339(7)
N3 C45 1.433(7)
N3 C35 1.479(7)
C3 C2 1.514(9)
C3 H3A 0.9900
C3 H3B 0.9900
C2 H2A 0.9900
C2 H2B 0.9900
C6 C7 1.367(14)
C6 C5 1.402(11)
C6 H6 0.9500
C5 C4 1.391(10)
C5 C10 1.514(11)
C9 C8 1.383(11)
C9 C4 1.397(10)
C9 C12 1.519(12)
C8 C7 1.404(15)
C8 H8 0.9500
C7 C11 1.507(12)
C10 H10A 0.9800
C10 H10B 0.9800
C10 H10C 0.9800
C12 H12A 0.9800
C12 H12B 0.9800
C12 H12C 0.9800
C13 C18 1.392(8)
C13 C14 1.396(8)
C18 C17 1.405(9)
C18 C21 1.502(8)
C17 C16 1.378(9)
C17 H17 0.9500
C16 C15 1.388(9)
C16 C20 1.513(9)
C14 C15 1.388(8)
C14 C19 1.510(8)
C15 H15 0.9500
C19 H19A 0.9800
C19 H19B 0.9800
C19 H19C 0.9800
C21 H21A 0.9800
C21 H21B 0.9800
C21 H21C 0.9800
C20 H20A 0.9800
C20 H20B 0.9800
C20 H20C 0.9800
C22 C23 1.464(8)
C22 H22 0.9500
C24 C23 1.411(8)
C24 C25 1.413(8)
C24 C29 1.447(9)
C30 O2 1.471(8)
C30 C31 1.477(11)
C30 H30A 0.9900
C30 H30B 0.9900
C27 O3 1.351(7)
C27 C26 1.397(9)
C27 C28 1.402(8)
C23 C28 1.401(8)
C29 O1 1.232(7)
C29 O2 1.342(7)
C26 C25 1.374(9)
C26 H26 0.9500
C25 H25 0.9500
C28 H28 0.9500
C31 H31A 0.9800
C31 H31B 0.9800
C31 H31C 0.9800
C36 C37 1.395(8)
C36 C41 1.404(8)
C44 C41 1.517(8)
C44 H44A 0.9800
C44 H44B 0.9800
C44 H44C 0.9800
C41 C40 1.376(8)
C37 C38 1.400(9)
C37 C42 1.502(9)
C40 C39 1.397(9)
C40 H40 0.9500
C34 C35 1.529(9)
C34 H34A 0.9900
C34 H34B 0.9900
C39 C38 1.389(10)
C39 C43 1.509(9)
C38 H38 0.9500
C43 H43A 0.9800
C43 H43B 0.9800
C43 H43C 0.9800
C42 H42A 0.9800
C42 H42B 0.9800
C42 H42C 0.9800
C35 H35A 0.9900
C35 H35B 0.9900
C45 C50 1.390(9)
C45 C46 1.403(8)
C50 C49 1.403(9)
C50 C53 1.522(9)
C51 C46 1.505(9)
C51 H51A 0.9800
C51 H51B 0.9800
C51 H51C 0.9800
C46 C47 1.404(9)
C48 C49 1.378(10)
C48 C47 1.378(10)
C48 C52 1.515(9)
C49 H49 0.9500
C47 H47 0.9500
C53 H53A 0.9800
C53 H53B 0.9800
C53 H53C 0.9800
C52 H52A 0.9800
C52 H52B 0.9800
C52 H52C 0.9800
C60 C59 1.383(9)
C60 C55 1.400(8)
C60 H60 0.9500
C54 C55 1.449(8)
C54 H54 0.9500
C55 C56 1.417(9)
C56 C57 1.383(10)
C56 C61 1.472(9)
C58 C57 1.364(12)
C58 C59 1.388(11)
C58 H58 0.9500
C57 H57 0.9500
C61 O4 1.230(8)
C61 O5 1.327(8)
C64 O6 1.412(9)
C64 H64A 0.9800
C64 H64B 0.9800
C64 H64C 0.9800
C62 O5 1.473(8)
C62 C63 1.484(11)
C62 H62A 0.9900
C62 H62B 0.9900
C59 O6 1.367(8)
O3 C32 1.431(8)
C32 H32A 0.9800
C32 H32B 0.9800
C32 H32C 0.9800
C63 H63A 0.9800
C63 H63B 0.9800
C63 H63C 0.9800
C11 H11A 0.9800
C11 H11B 0.9800
C11 H11C 0.9800
Cl1A C65A 1.725(6)
Cl2A C65A 1.561(16)
C65A H65A 0.9900
C65A H65B 0.9900
Cl1B C65B 1.7271
Cl2B C65B 1.8771
C65B H65C 0.9900
C65B H65D 0.9900

loop_
_geom_torsion_atom_site_label_1
_geom_torsion_atom_site_label_2
_geom_torsion_atom_site_label_3
_geom_torsion_atom_site_label_4
_geom_torsion
C13 N2 C1 N1 176.3(5)
C3 N2 C1 N1 0.8(6)
C13 N2 C1 Ru1 -10.0(8)
C3 N2 C1 Ru1 174.5(4)
C4 N1 C1 N2 177.3(6)
C2 N1 C1 N2 5.5(7)
C4 N1 C1 Ru1 3.2(8)
C2 N1 C1 Ru1 -168.7(4)
C22 Ru1 C1 N2 22.5(5)
O1 Ru1 C1 N2 -67.2(5)
I1 Ru1 C1 N2 115.6(5)
I2 Ru1 C1 N2 -145.5(4)
C22 Ru1 C1 N1 -164.7(5)
O1 Ru1 C1 N1 105.7(5)
I1 Ru1 C1 N1 -71.5(4)
I2 Ru1 C1 N1 27.4(7)
C1 N2 C3 C2 -6.3(7)
C13 N2 C3 C2 177.8(5)
C1 N1 C2 C3 -9.0(7)
C4 N1 C2 C3 178.3(5)
N2 C3 C2 N1 8.6(7)
C7 C6 C5 C4 1.3(12)
C7 C6 C5 C10 -177.0(8)
C6 C5 C4 C9 -2.4(10)
C10 C5 C4 C9 175.9(6)
C6 C5 C4 N1 -176.5(6)
C10 C5 C4 N1 1.8(9)
C8 C9 C4 C5 1.8(10)
C12 C9 C4 C5 -178.6(7)
C8 C9 C4 N1 175.9(6)
C12 C9 C4 N1 -4.5(10)
C1 N1 C4 C5 -72.8(8)
C2 N1 C4 C5 98.6(7)
C1 N1 C4 C9 112.9(7)
C2 N1 C4 C9 -75.7(7)
C4 C9 C8 C7 0.0(12)
C12 C9 C8 C7 -179.6(8)
C5 C6 C7 C8 0.4(13)
C5 C6 C7 C11 -179.8(9)
C9 C8 C7 C6 -1.1(13)
C9 C8 C7 C11 179.0(9)
C1 N2 C13 C18 102.8(7)
C3 N2 C13 C18 -82.0(7)
C1 N2 C13 C14 -81.7(7)
C3 N2 C13 C14 93.5(7)
C14 C13 C18 C17 2.8(8)
N2 C13 C18 C17 178.3(5)
C14 C13 C18 C21 -177.0(5)
N2 C13 C18 C21 -1.5(8)
C13 C18 C17 C16 -0.1(9)
C21 C18 C17 C16 179.7(6)
C18 C17 C16 C15 -1.2(9)
C18 C17 C16 C20 179.4(6)
C18 C13 C14 C15 -4.1(8)
N2 C13 C14 C15 -179.5(5)
C18 C13 C14 C19 174.3(5)
N2 C13 C14 C19 -1.2(8)
C13 C14 C15 C16 2.7(9)
C19 C14 C15 C16 -175.6(6)
C17 C16 C15 C14 -0.2(9)
C20 C16 C15 C14 179.3(6)
C1 Ru1 C22 C23 -109.1(5)
O1 Ru1 C22 C23 -18.9(5)
I1 Ru1 C22 C23 161.7(5)
I2 Ru1 C22 C23 65.8(5)
C25 C24 C23 C28 1.0(8)
C29 C24 C23 C28 -176.5(5)
C25 C24 C23 C22 -176.7(6)
C29 C24 C23 C22 5.8(9)
Ru1 C22 C23 C28 -166.4(4)
Ru1 C22 C23 C24 11.3(8)
C23 C24 C29 O1 -5.5(9)
C25 C24 C29 O1 177.0(6)
C23 C24 C29 O2 171.7(5)
C25 C24 C29 O2 -5.7(8)
O3 C27 C26 C25 -180.0(6)
C28 C27 C26 C25 0.8(10)
C27 C26 C25 C24 -1.0(10)
C23 C24 C25 C26 0.1(9)
C29 C24 C25 C26 177.7(6)
C24 C23 C28 C27 -1.3(8)
C22 C23 C28 C27 176.6(5)
O3 C27 C28 C23 -178.8(5)
C26 C27 C28 C23 0.4(9)
C45 N3 C33 N4 -179.4(5)
C35 N3 C33 N4 0.6(7)
C45 N3 C33 Ru2 -3.1(9)
C35 N3 C33 Ru2 176.9(4)
C36 N4 C33 N3 178.2(5)
C34 N4 C33 N3 1.0(7)
C36 N4 C33 Ru2 1.5(8)
C34 N4 C33 Ru2 -175.8(4)
C54 Ru2 C33 N3 20.2(6)
O4 Ru2 C33 N3 -70.2(5)
I3 Ru2 C33 N3 110.1(5)
I4 Ru2 C33 N3 -154.2(4)
C54 Ru2 C33 N4 -163.9(5)
O4 Ru2 C33 N4 105.7(5)
I3 Ru2 C33 N4 -74.0(4)
I4 Ru2 C33 N4 21.7(7)
C33 N4 C36 C37 -70.6(7)
C34 N4 C36 C37 106.3(7)
C33 N4 C36 C41 108.3(6)
C34 N4 C36 C41 -74.7(7)
C37 C36 C41 C40 6.7(8)
N4 C36 C41 C40 -172.3(5)
C37 C36 C41 C44 -175.0(5)
N4 C36 C41 C44 6.0(8)
C41 C36 C37 C38 -7.2(8)
N4 C36 C37 C38 171.7(5)
C41 C36 C37 C42 171.2(6)
N4 C36 C37 C42 -9.8(9)
C36 C41 C40 C39 -1.8(9)
C44 C41 C40 C39 179.9(6)
C33 N4 C34 C35 -2.0(7)
C36 N4 C34 C35 -179.3(5)
C41 C40 C39 C38 -2.4(10)
C41 C40 C39 C43 174.9(7)
C40 C39 C38 C37 1.7(10)
C43 C39 C38 C37 -175.5(7)
C36 C37 C38 C39 3.0(9)
C42 C37 C38 C39 -175.5(6)
C33 N3 C35 C34 -1.8(7)
C45 N3 C35 C34 178.2(5)
N4 C34 C35 N3 2.1(6)
C33 N3 C45 C50 97.0(7)
C35 N3 C45 C50 -83.0(7)
C33 N3 C45 C46 -86.7(7)
C35 N3 C45 C46 93.3(7)
C46 C45 C50 C49 3.4(9)
N3 C45 C50 C49 179.6(5)
C46 C45 C50 C53 -176.2(6)
N3 C45 C50 C53 0.0(9)
C50 C45 C46 C47 -4.4(9)
N3 C45 C46 C47 179.4(5)
C50 C45 C46 C51 175.7(6)
N3 C45 C46 C51 -0.5(8)
C47 C48 C49 C50 -1.6(10)
C52 C48 C49 C50 177.9(7)
C45 C50 C49 C48 -0.3(10)
C53 C50 C49 C48 179.3(6)
C49 C48 C47 C46 0.4(10)
C52 C48 C47 C46 -179.0(6)
C45 C46 C47 C48 2.5(9)
C51 C46 C47 C48 -177.7(6)
C33 Ru2 C54 C55 -111.0(5)
O4 Ru2 C54 C55 -19.6(5)
I3 Ru2 C54 C55 159.7(5)
I4 Ru2 C54 C55 66.3(5)
C59 C60 C55 C56 -1.4(9)
C59 C60 C55 C54 176.5(6)
Ru2 C54 C55 C60 -164.9(5)
Ru2 C54 C55 C56 12.8(9)
C60 C55 C56 C57 1.7(10)
C54 C55 C56 C57 -175.9(7)
C60 C55 C56 C61 -177.4(6)
C54 C55 C56 C61 5.0(10)
C59 C58 C57 C56 -0.9(17)
C55 C56 C57 C58 -0.7(14)
C61 C56 C57 C58 178.5(9)
C57 C56 C61 O4 174.6(8)
C55 C56 C61 O4 -6.3(10)
C57 C56 C61 O5 -7.2(10)
C55 C56 C61 O5 171.9(6)
C55 C60 C59 O6 -179.4(7)
C55 C60 C59 C58 -0.1(12)
C57 C58 C59 O6 -179.4(10)
C57 C58 C59 C60 1.3(16)
O2 C29 O1 Ru1 172.6(4)
C24 C29 O1 Ru1 -10.3(8)
C22 Ru1 O1 C29 19.7(5)
C1 Ru1 O1 C29 119.7(5)
I1 Ru1 O1 C29 -172.1(19)
I2 Ru1 O1 C29 -84.2(5)
O4 C61 O5 C62 -2.5(9)
C56 C61 O5 C62 179.2(6)
C63 C62 O5 C61 -172.8(6)
O5 C61 O4 Ru2 173.5(4)
C56 C61 O4 Ru2 -8.4(9)
C54 Ru2 O4 C61 18.5(5)
C33 Ru2 O4 C61 118.6(5)
I3 Ru2 O4 C61 -86(10)
I4 Ru2 O4 C61 -88.4(5)
O1 C29 O2 C30 -3.3(8)
C24 C29 O2 C30 179.3(5)
C31 C30 O2 C29 -80.7(7)
C26 C27 O3 C32 177.1(6)
C28 C27 O3 C32 -3.7(9)
C60 C59 O6 C64 -2.8(12)
C58 C59 O6 C64 178.0(8)
